data_2208558
loop_
_publ_author_name
'Liu, Shan'
'Wu, Zhen-Yi'
'Shan, Ning'
'Wang, Dan-Dan'
'Zhu, Hong-Jun'

_publ_section_title
;
 1,4-Diacetylbenzene
;
_journal_issue 4
_journal_name_full 'Acta Crystallographica Section E'
_journal_page_first o1582
_journal_page_last o1583
_journal_paper_doi 10.1107/S1600536806010440
_journal_volume 62
_journal_year 2006
_chemical_formula_moiety 'C10 H10 O2'
_chemical_formula_sum 'C10 H10 O2'
_chemical_formula_weight 162.18
_chemical_melting_point 113.0(10)
_chemical_name_common 1,4-Diacetylbenzene
_chemical_name_systematic
;
1,4-Diacetylbenzene
;
_space_group_IT_number 14
_symmetry_cell_setting monoclinic
_symmetry_space_group_name_Hall '-P 2yn'
_symmetry_space_group_name_H-M 'P 1 21/n 1'
_atom_sites_solution_hydrogens geom
_atom_sites_solution_primary direct
_atom_sites_solution_secondary difmap
_audit_creation_method SHELXL-97
_cell_angle_alpha 90.00
_cell_angle_beta 114.07(3)
_cell_angle_gamma 90.00
_cell_formula_units_Z 4
_cell_length_a 12.699(3)
_cell_length_b 5.4604(11)
_cell_length_c 12.950(3)
_cell_measurement_reflns_used 2627
_cell_measurement_temperature 180(2)
_cell_measurement_theta_max 31.08
_cell_measurement_theta_min 1.72
_cell_volume 819.9(4)
_computing_cell_refinement 'SAINT (Bruker, 2001)'
_computing_data_collection 'SMART (Bruker, 2001)'
_computing_data_reduction SAINT
_computing_molecular_graphics 'SHELXTL (Bruker, 2001)'
_computing_publication_material SHELXTL
_computing_structure_refinement 'SHELXL97 (Sheldrick, 1997)'
_computing_structure_solution 'SHELXS97 (Sheldrick, 1997)'
_diffrn_ambient_temperature 180(2)
_diffrn_detector_area_resol_mean 28.5714
_diffrn_measured_fraction_theta_full 0.995
_diffrn_measured_fraction_theta_max 0.862
_diffrn_measurement_device_type 'Bruker SMART CCD area-detector'
_diffrn_measurement_method '\f and \w'
_diffrn_radiation_monochromator graphite
_diffrn_radiation_source 'fine-focus sealed tube'
_diffrn_radiation_type MoK\a
_diffrn_radiation_wavelength 0.71073
_diffrn_reflns_av_R_equivalents 0.0237
_diffrn_reflns_av_sigmaI/netI 0.0283
_diffrn_reflns_limit_h_max 18
_diffrn_reflns_limit_h_min -18
_diffrn_reflns_limit_k_max 6
_diffrn_reflns_limit_k_min -7
_diffrn_reflns_limit_l_max 17
_diffrn_reflns_limit_l_min -16
_diffrn_reflns_number 6624
_diffrn_reflns_theta_full 25.00
_diffrn_reflns_theta_max 31.26
_diffrn_reflns_theta_min 1.89
_diffrn_standards_number 0
_exptl_absorpt_coefficient_mu 0.091
_exptl_absorpt_correction_T_max 0.9920
_exptl_absorpt_correction_T_min 0.9785
_exptl_absorpt_correction_type multi-scan
_exptl_absorpt_process_details '(SADABS; Sheldrick, 2002)'
_exptl_crystal_colour colourless
_exptl_crystal_density_diffrn 1.314
_exptl_crystal_density_meas 1.314
_exptl_crystal_density_method 'not measured'
_exptl_crystal_description Prism
_exptl_crystal_F_000 344
_exptl_crystal_size_max 0.24
_exptl_crystal_size_mid 0.15
_exptl_crystal_size_min 0.09
_refine_diff_density_max 0.294
_refine_diff_density_min -0.272
_refine_ls_extinction_method none
_refine_ls_goodness_of_fit_ref 1.164
_refine_ls_hydrogen_treatment constr
_refine_ls_matrix_type full
_refine_ls_number_parameters 111
_refine_ls_number_reflns 2297
_refine_ls_number_restraints 0
_refine_ls_restrained_S_all 1.164
_refine_ls_R_factor_all 0.0784
_refine_ls_R_factor_gt 0.0692
_refine_ls_shift/su_max 0.001
_refine_ls_shift/su_mean <0.001
_refine_ls_structure_factor_coef Fsqd
_refine_ls_weighting_details 'calc w=1/[\s^2^(Fo^2^)+(0.0962P)^2^+0.1961P] where P=(Fo^2^+2Fc^2^)/3'
_refine_ls_weighting_scheme calc
_refine_ls_wR_factor_gt 0.1835
_refine_ls_wR_factor_ref 0.1947
_reflns_number_gt 1979
_reflns_number_total 2297
_reflns_threshold_expression I>2\s(I)
_cod_data_source_file ci2026.cif
_cod_data_source_block I
_cod_depositor_comments
;
The following automatic conversions were performed:
'_symmetry_cell_setting' value 'Monoclinic' changed to 'monoclinic'
according to '/home/saulius/struct/CIF-dictionaries/cif_core.dic'
dictionary named 'cif_core.dic' version 2.4.1 from 2010-06-29.

Automatic conversion script
Id: cif_fix_enum 1527 2010-12-29 10:47:43Z saulius 

The following automatic conversions were performed:

'_symmetry_cell_setting' value 'Monoclinic' changed to 'monoclinic'
according to /home/saulius/struct/CIF-dictionaries/cif_core.dic
dictionary named 'cif_core.dic' version 2.4.1 from 2010-06-29.

Automatic conversion script
Id: cif_fix_values 1715 2011-07-08 13:25:40Z adriana 
;
_cod_original_sg_symbol_H-M 'P 21/n'
_cod_database_code 2208558
_cod_database_fobs_code 2208558

loop_
_symmetry_equiv_pos_as_xyz
'x, y, z'
'-x+1/2, y+1/2, -z+1/2'
'-x, -y, -z'
'x-1/2, -y-1/2, z-1/2'

loop_
_atom_site_type_symbol
_atom_site_label
_atom_site_fract_x
_atom_site_fract_y
_atom_site_fract_z
_atom_site_U_iso_or_equiv
_atom_site_adp_type
_atom_site_calc_flag
_atom_site_refinement_flags
_atom_site_occupancy
O O1 0.80092(10) 0.0913(2) 0.19525(10) 0.0411(3) Uani d . 1
C C1 0.61872(12) -0.0341(3) 0.06097(12) 0.0296(3) Uani d . 1
O O2 0.80864(11) 0.1179(2) -0.29558(10) 0.0436(4) Uani d . 1
C C7 1.02083(14) -0.1997(3) -0.05480(13) 0.0330(4) Uani d . 1
H H7 1.0352 -0.3370 -0.0923 0.040 Uiso calc R 1
C C2 0.56419(13) 0.1697(3) 0.08133(13) 0.0323(4) Uani d . 1
H H2 0.6078 0.2862 0.1368 0.039 Uiso calc R 1
C C6 0.93984(12) -0.0249(3) -0.11728(13) 0.0307(4) Uani d . 1
C C4 0.74619(13) -0.0645(3) 0.12672(13) 0.0321(4) Uani d . 1
C C3 0.55359(13) -0.2037(3) -0.02102(13) 0.0325(4) Uani d . 1
H H3 0.5901 -0.3431 -0.0356 0.039 Uiso calc R 1
C C9 0.87567(13) -0.0430(3) -0.24330(13) 0.0337(4) Uani d . 1
C C5 0.80422(14) -0.2857(3) 0.10517(15) 0.0380(4) Uani d . 1
H H5A 0.8870 -0.2795 0.1535 0.057 Uiso calc R 1
H H5B 0.7927 -0.2883 0.0256 0.057 Uiso calc R 1
H H5C 0.7709 -0.4340 0.1223 0.057 Uiso calc R 1
C C10 0.89811(15) -0.2588(4) -0.30297(14) 0.0404(4) Uani d . 1
H H10A 0.8498 -0.2467 -0.3842 0.061 Uiso calc R 1
H H10B 0.8796 -0.4101 -0.2732 0.061 Uiso calc R 1
H H10C 0.9796 -0.2606 -0.2905 0.061 Uiso calc R 1
C C8 0.91933(13) 0.1758(3) -0.06135(13) 0.0327(4) Uani d . 1
H H8 0.8643 0.2961 -0.1029 0.039 Uiso calc R 1

loop_
_atom_site_aniso_label
_atom_site_aniso_U_11
_atom_site_aniso_U_22
_atom_site_aniso_U_33
_atom_site_aniso_U_12
_atom_site_aniso_U_13
_atom_site_aniso_U_23
O1 0.0345(6) 0.0419(7) 0.0406(7) -0.0040(5) 0.0087(5) -0.0049(5)
C1 0.0306(7) 0.0301(8) 0.0282(7) -0.0004(5) 0.0121(6) 0.0030(5)
O2 0.0499(7) 0.0420(7) 0.0338(6) 0.0051(5) 0.0117(5) 0.0036(5)
C7 0.0346(7) 0.0314(8) 0.0333(8) 0.0011(6) 0.0140(6) -0.0040(6)
C2 0.0357(8) 0.0306(8) 0.0285(7) -0.0016(6) 0.0108(6) -0.0025(6)
C6 0.0309(7) 0.0310(8) 0.0306(7) -0.0021(6) 0.0129(6) -0.0002(6)
C4 0.0330(7) 0.0341(8) 0.0291(7) -0.0005(6) 0.0127(6) 0.0042(6)
C3 0.0336(7) 0.0310(8) 0.0324(7) 0.0010(6) 0.0131(6) -0.0014(6)
C9 0.0337(7) 0.0362(8) 0.0312(7) -0.0036(6) 0.0133(6) -0.0009(6)
C5 0.0328(8) 0.0390(9) 0.0422(9) 0.0019(6) 0.0155(7) -0.0001(7)
C10 0.0443(9) 0.0452(10) 0.0322(8) -0.0009(7) 0.0160(7) -0.0063(7)
C8 0.0325(7) 0.0315(8) 0.0324(8) 0.0025(6) 0.0115(6) 0.0009(6)

loop_
_atom_type_symbol
_atom_type_description
_atom_type_scat_dispersion_real
_atom_type_scat_dispersion_imag
_atom_type_scat_source
C C 0.0033 0.0016 'International Tables Vol C Tables 4.2.6.8 and 6.1.1.4'
H H 0.0000 0.0000 'International Tables Vol C Tables 4.2.6.8 and 6.1.1.4'
O O 0.0106 0.0060 'International Tables Vol C Tables 4.2.6.8 and 6.1.1.4'

loop_
_geom_angle_atom_site_label_1
_geom_angle_atom_site_label_2
_geom_angle_atom_site_label_3
_geom_angle_site_symmetry_1
_geom_angle
_geom_angle_publ_flag
C2 C1 C3 . 119.20(14) ?
C2 C1 C4 . 119.08(14) ?
C3 C1 C4 . 121.71(14) ?
C8 C7 C6 3_755 120.85(14) ?
C8 C7 H7 3_755 119.6 ?
C6 C7 H7 . 119.6 ?
C3 C2 C1 3_655 120.34(14) ?
C3 C2 H2 3_655 119.8 ?
C1 C2 H2 . 119.8 ?
C7 C6 C8 . 119.07(14) ?
C7 C6 C9 . 122.07(14) ?
C8 C6 C9 . 118.85(14) ?
O1 C4 C1 . 119.89(15) yes
O1 C4 C5 . 121.29(14) yes
C1 C4 C5 . 118.82(13) ?
C2 C3 C1 3_655 120.46(14) ?
C2 C3 H3 3_655 119.8 ?
C1 C3 H3 . 119.8 ?
O2 C9 C10 . 121.12(15) yes
O2 C9 C6 . 120.23(15) yes
C10 C9 C6 . 118.63(14) ?
C4 C5 H5A . 109.5 ?
C4 C5 H5B . 109.5 ?
H5A C5 H5B . 109.5 ?
C4 C5 H5C . 109.5 ?
H5A C5 H5C . 109.5 ?
H5B C5 H5C . 109.5 ?
C9 C10 H10A . 109.5 ?
C9 C10 H10B . 109.5 ?
H10A C10 H10B . 109.5 ?
C9 C10 H10C . 109.5 ?
H10A C10 H10C . 109.5 ?
H10B C10 H10C . 109.5 ?
C7 C8 C6 3_755 120.08(14) ?
C7 C8 H8 3_755 120.0 ?
C6 C8 H8 . 120.0 ?

loop_
_geom_bond_atom_site_label_1
_geom_bond_atom_site_label_2
_geom_bond_site_symmetry_2
_geom_bond_distance
_geom_bond_publ_flag
O1 C4 . 1.221(2) yes
C1 C2 . 1.392(2) ?
C1 C3 . 1.397(2) ?
C1 C4 . 1.500(2) ?
O2 C9 . 1.218(2) yes
C7 C8 3_755 1.387(2) ?
C7 C6 . 1.394(2) ?
C7 H7 . 0.95 ?
C2 C3 3_655 1.389(2) ?
C2 H2 . 0.95 ?
C6 C8 . 1.395(2) ?
C6 C9 . 1.501(2) ?
C4 C5 . 1.500(2) ?
C3 C2 3_655 1.389(2) ?
C3 H3 . 0.95 ?
C9 C10 . 1.499(2) ?
C5 H5A . 0.98 ?
C5 H5B . 0.98 ?
C5 H5C . 0.98 ?
C10 H10A . 0.98 ?
C10 H10B . 0.98 ?
C10 H10C . 0.98 ?
C8 C7 3_755 1.387(2) ?
C8 H8 . 0.95 ?
